data_2225216
loop_
_publ_author_name
'Cui, Li-Jing'
'Chen, Xin-Yuan'

_publ_section_title
;
 Isonicotinonitrile--benzoic acid (1/1)
;
_journal_coeditor_code DN2532
_journal_issue 3
_journal_name_full 'Acta Crystallographica Section E'
_journal_page_first o722
_journal_paper_doi 10.1107/S1600536810003442
_journal_volume 66
_journal_year 2010
_chemical_formula_iupac 'C6 H4 N2, C7 H6 O2'
_chemical_formula_moiety 'C6 H4 N2, C7 H6 O2'
_chemical_formula_sum 'C13 H10 N2 O2'
_chemical_formula_weight 226.23
_chemical_name_systematic
;
Isonicotinonitrile--benzoic acid (1/1)
;
_space_group_IT_number 2
_symmetry_cell_setting triclinic
_symmetry_space_group_name_Hall '-P 1'
_symmetry_space_group_name_H-M 'P -1'
_atom_sites_solution_hydrogens geom
_atom_sites_solution_primary direct
_atom_sites_solution_secondary difmap
_audit_creation_method SHELXL-97
_cell_angle_alpha 85.26(3)
_cell_angle_beta 76.44(3)
_cell_angle_gamma 62.79(2)
_cell_formula_units_Z 2
_cell_length_a 7.4274(15)
_cell_length_b 7.7389(15)
_cell_length_c 11.668(2)
_cell_measurement_reflns_used 1346
_cell_measurement_temperature 298(2)
_cell_measurement_theta_max 27.48
_cell_measurement_theta_min 3.16
_cell_volume 579.6(2)
_computing_cell_refinement 'CrystalClear (Rigaku, 2005)'
_computing_data_collection 'CrystalClear (Rigaku, 2005)'
_computing_data_reduction 'CrystalClear (Rigaku, 2005)'
_computing_molecular_graphics 'SHELXTL (Sheldrick, 2008)'
_computing_publication_material 'SHELXTL (Sheldrick, 2008)'
_computing_structure_refinement 'SHELXL97 (Sheldrick, 2008)'
_computing_structure_solution 'SHELXS97 (Sheldrick, 2008)'
_diffrn_ambient_temperature 298(2)
_diffrn_detector_area_resol_mean 13.6612
_diffrn_measured_fraction_theta_full 0.996
_diffrn_measured_fraction_theta_max 0.996
_diffrn_measurement_device_type 'Rigaku Mercury2'
_diffrn_measurement_method \w
_diffrn_radiation_monochromator graphite
_diffrn_radiation_source 'fine-focus sealed tube'
_diffrn_radiation_type MoK\a
_diffrn_radiation_wavelength 0.71073
_diffrn_reflns_av_R_equivalents 0.0418
_diffrn_reflns_av_sigmaI/netI 0.0623
_diffrn_reflns_limit_h_max 9
_diffrn_reflns_limit_h_min -9
_diffrn_reflns_limit_k_max 10
_diffrn_reflns_limit_k_min -10
_diffrn_reflns_limit_l_max 15
_diffrn_reflns_limit_l_min -15
_diffrn_reflns_number 6025
_diffrn_reflns_theta_full 27.48
_diffrn_reflns_theta_max 27.48
_diffrn_reflns_theta_min 3.16
_exptl_absorpt_coefficient_mu 0.090
_exptl_absorpt_correction_T_max 0.940
_exptl_absorpt_correction_T_min 0.881
_exptl_absorpt_correction_type multi-scan
_exptl_absorpt_process_details '(CrystalClear; Rigaku, 2005)'
_exptl_crystal_colour Colourless
_exptl_crystal_density_diffrn 1.296
_exptl_crystal_density_method 'not measured'
_exptl_crystal_description block
_exptl_crystal_F_000 236
_exptl_crystal_size_max 0.4
_exptl_crystal_size_mid 0.35
_exptl_crystal_size_min 0.2
_refine_diff_density_max 0.137
_refine_diff_density_min -0.182
_refine_ls_extinction_method none
_refine_ls_goodness_of_fit_ref 0.958
_refine_ls_hydrogen_treatment constr
_refine_ls_matrix_type full
_refine_ls_number_parameters 154
_refine_ls_number_reflns 2646
_refine_ls_number_restraints 0
_refine_ls_restrained_S_all 0.958
_refine_ls_R_factor_all 0.1248
_refine_ls_R_factor_gt 0.0589
_refine_ls_shift/su_max 0.000
_refine_ls_shift/su_mean 0.000
_refine_ls_structure_factor_coef Fsqd
_refine_ls_weighting_details 'calc w=1/[\s^2^(Fo^2^)+(0.0699P)^2^+0.0000P] where P=(Fo^2^+2Fc^2^)/3'
_refine_ls_weighting_scheme calc
_refine_ls_wR_factor_gt 0.1297
_refine_ls_wR_factor_ref 0.1541
_reflns_number_gt 1346
_reflns_number_total 2646
_reflns_threshold_expression I>2\s(I)
_cod_data_source_file dn2532.cif
_cod_data_source_block I
_cod_database_code 2225216
_cod_database_fobs_code 2225216

loop_
_symmetry_equiv_pos_as_xyz
'x, y, z'
'-x, -y, -z'

loop_
_atom_site_type_symbol
_atom_site_label
_atom_site_fract_x
_atom_site_fract_y
_atom_site_fract_z
_atom_site_U_iso_or_equiv
_atom_site_adp_type
_atom_site_calc_flag
_atom_site_refinement_flags
_atom_site_occupancy
_atom_site_disorder_assembly
_atom_site_disorder_group
O O1 0.3710(2) 0.8106(2) 0.47118(13) 0.0701(5) Uani d . 1 . .
H H1 0.4865 0.8033 0.4202 0.105 Uiso d R 1 . .
O O2 0.5897(2) 0.6595(2) 0.58797(14) 0.0824(5) Uani d . 1 . .
N N1 0.7138(3) 0.8082(2) 0.32068(15) 0.0578(5) Uani d . 1 . .
C C1 0.2396(3) 0.7201(3) 0.65759(17) 0.0491(5) Uani d . 1 . .
C C7 0.4176(3) 0.7263(3) 0.56976(18) 0.0529(5) Uani d . 1 . .
C C9 1.0739(3) 0.7156(3) 0.29472(19) 0.0615(6) Uani d . 1 . .
H H9 1.1922 0.6611 0.3257 0.074 Uiso calc R 1 . .
C C6 0.0455(3) 0.7920(3) 0.63365(19) 0.0595(6) Uani d . 1 . .
H H6 0.0224 0.8473 0.5614 0.071 Uiso calc R 1 . .
C C11 0.9010(3) 0.8656(3) 0.13992(18) 0.0584(6) Uani d . 1 . .
H H11 0.9012 0.9140 0.0643 0.070 Uiso calc R 1 . .
C C8 0.8875(3) 0.7304(3) 0.35995(18) 0.0610(6) Uani d . 1 . .
H H8 0.8827 0.6831 0.4359 0.073 Uiso calc R 1 . .
C C10 1.0797(3) 0.7841(3) 0.18209(18) 0.0503(5) Uani d . 1 . .
C C2 0.2716(3) 0.6398(3) 0.76576(18) 0.0616(6) Uani d . 1 . .
H H2 0.4022 0.5920 0.7825 0.074 Uiso calc R 1 . .
C C12 0.7228(3) 0.8737(3) 0.21192(19) 0.0612(6) Uani d . 1 . .
H H12 0.6022 0.9278 0.1832 0.073 Uiso calc R 1 . .
C C13 1.2710(3) 0.7712(3) 0.1076(2) 0.0642(6) Uani d . 1 . .
C C5 -0.1155(4) 0.7817(3) 0.7179(2) 0.0717(7) Uani d . 1 . .
H H5 -0.2463 0.8285 0.7015 0.086 Uiso calc R 1 . .
N N2 1.4213(3) 0.7615(3) 0.04740(19) 0.0934(8) Uani d . 1 . .
C C4 -0.0823(4) 0.7023(3) 0.8254(2) 0.0762(7) Uani d . 1 . .
H H4 -0.1913 0.6979 0.8821 0.091 Uiso calc R 1 . .
C C3 0.1099(4) 0.6302(3) 0.8492(2) 0.0719(7) Uani d . 1 . .
H H3 0.1325 0.5747 0.9215 0.086 Uiso calc R 1 . .

loop_
_atom_site_aniso_label
_atom_site_aniso_U_11
_atom_site_aniso_U_22
_atom_site_aniso_U_33
_atom_site_aniso_U_12
_atom_site_aniso_U_13
_atom_site_aniso_U_23
O1 0.0597(9) 0.0992(12) 0.0555(10) -0.0427(9) -0.0132(7) 0.0230(8)
O2 0.0527(10) 0.1130(13) 0.0769(12) -0.0362(9) -0.0181(8) 0.0305(10)
N1 0.0573(11) 0.0652(11) 0.0517(11) -0.0313(9) -0.0058(9) 0.0008(9)
C1 0.0536(13) 0.0467(12) 0.0467(12) -0.0242(10) -0.0075(10) 0.0021(9)
C7 0.0512(13) 0.0548(13) 0.0512(13) -0.0243(11) -0.0099(10) 0.0070(10)
C9 0.0539(13) 0.0739(15) 0.0575(14) -0.0289(11) -0.0175(10) 0.0124(11)
C6 0.0581(14) 0.0697(14) 0.0572(14) -0.0346(12) -0.0131(11) 0.0046(11)
C11 0.0569(13) 0.0664(14) 0.0519(13) -0.0292(11) -0.0132(11) 0.0130(11)
C8 0.0659(15) 0.0683(14) 0.0488(13) -0.0324(12) -0.0110(11) 0.0088(11)
C10 0.0488(12) 0.0512(12) 0.0515(12) -0.0253(10) -0.0071(9) 0.0027(9)
C2 0.0623(14) 0.0644(14) 0.0547(14) -0.0273(11) -0.0117(11) 0.0074(11)
C12 0.0519(12) 0.0753(15) 0.0570(14) -0.0292(11) -0.0147(10) 0.0096(11)
C13 0.0540(14) 0.0720(15) 0.0629(15) -0.0271(12) -0.0123(12) 0.0101(11)
C5 0.0562(14) 0.0832(17) 0.0800(18) -0.0386(13) -0.0056(13) -0.0037(13)
N2 0.0625(13) 0.126(2) 0.0867(17) -0.0462(14) -0.0044(12) 0.0156(14)
C4 0.0825(18) 0.0744(16) 0.0691(17) -0.0466(15) 0.0151(14) -0.0085(13)
C3 0.0852(18) 0.0718(16) 0.0497(14) -0.0353(14) -0.0008(13) 0.0068(11)

loop_
_atom_type_symbol
_atom_type_description
_atom_type_scat_dispersion_real
_atom_type_scat_dispersion_imag
_atom_type_scat_source
C C 0.0033 0.0016 'International Tables Vol C Tables 4.2.6.8 and 6.1.1.4'
H H 0.0000 0.0000 'International Tables Vol C Tables 4.2.6.8 and 6.1.1.4'
N N 0.0061 0.0033 'International Tables Vol C Tables 4.2.6.8 and 6.1.1.4'
O O 0.0106 0.0060 'International Tables Vol C Tables 4.2.6.8 and 6.1.1.4'

loop_
_geom_angle_atom_site_label_1
_geom_angle_atom_site_label_2
_geom_angle_atom_site_label_3
_geom_angle_site_symmetry_1
_geom_angle_site_symmetry_3
_geom_angle
_geom_angle_publ_flag
C7 O1 H1 . . 110.0 ?
C12 N1 C8 . . 117.62(18) ?
C6 C1 C2 . . 119.62(19) ?
C6 C1 C7 . . 121.69(18) ?
C2 C1 C7 . . 118.69(18) ?
O2 C7 O1 . . 123.03(18) ?
O2 C7 C1 . . 122.61(18) ?
O1 C7 C1 . . 114.36(18) ?
C8 C9 C10 . . 117.7(2) ?
C8 C9 H9 . . 121.2 ?
C10 C9 H9 . . 121.2 ?
C1 C6 C5 . . 119.7(2) ?
C1 C6 H6 . . 120.2 ?
C5 C6 H6 . . 120.2 ?
C12 C11 C10 . . 118.44(19) ?
C12 C11 H11 . . 120.8 ?
C10 C11 H11 . . 120.8 ?
N1 C8 C9 . . 123.7(2) ?
N1 C8 H8 . . 118.2 ?
C9 C8 H8 . . 118.2 ?
C9 C10 C11 . . 119.40(19) ?
C9 C10 C13 . . 120.88(19) ?
C11 C10 C13 . . 119.72(19) ?
C1 C2 C3 . . 120.2(2) ?
C1 C2 H2 . . 119.9 ?
C3 C2 H2 . . 119.9 ?
N1 C12 C11 . . 123.1(2) ?
N1 C12 H12 . . 118.4 ?
C11 C12 H12 . . 118.4 ?
N2 C13 C10 . . 179.1(3) ?
C4 C5 C6 . . 120.2(2) ?
C4 C5 H5 . . 119.9 ?
C6 C5 H5 . . 119.9 ?
C3 C4 C5 . . 120.2(2) ?
C3 C4 H4 . . 119.9 ?
C5 C4 H4 . . 119.9 ?
C4 C3 C2 . . 120.0(2) ?
C4 C3 H3 . . 120.0 ?
C2 C3 H3 . . 120.0 ?

loop_
_geom_bond_atom_site_label_1
_geom_bond_atom_site_label_2
_geom_bond_site_symmetry_2
_geom_bond_distance
_geom_bond_publ_flag
O1 C7 . 1.313(2) ?
O1 H1 . 0.9025 ?
O2 C7 . 1.205(2) ?
N1 C12 . 1.325(3) ?
N1 C8 . 1.326(3) ?
C1 C6 . 1.377(3) ?
C1 C2 . 1.383(3) ?
C1 C7 . 1.488(3) ?
C9 C8 . 1.373(3) ?
C9 C10 . 1.375(3) ?
C9 H9 . 0.9300 ?
C6 C5 . 1.388(3) ?
C6 H6 . 0.9300 ?
C11 C12 . 1.368(3) ?
C11 C10 . 1.376(3) ?
C11 H11 . 0.9300 ?
C8 H8 . 0.9300 ?
C10 C13 . 1.446(3) ?
C2 C3 . 1.384(3) ?
C2 H2 . 0.9300 ?
C12 H12 . 0.9300 ?
C13 N2 . 1.144(3) ?
C5 C4 . 1.375(3) ?
C5 H5 . 0.9300 ?
C4 C3 . 1.363(3) ?
C4 H4 . 0.9300 ?
C3 H3 . 0.9300 ?

loop_
_geom_hbond_atom_site_label_D
_geom_hbond_atom_site_label_H
_geom_hbond_atom_site_label_A
_geom_hbond_site_symmetry_A
_geom_hbond_distance_DH
_geom_hbond_distance_HA
_geom_hbond_distance_DA
_geom_hbond_angle_DHA
O1 H1 N1 . 0.90 1.83 2.726(2) 175.5
C8 H8 O2 . 0.93 2.53 3.222(3) 131.0

loop_
_cod_related_entry_id
_cod_related_entry_database
_cod_related_entry_code
1 ChemSpider 30656014
